data_7101109
loop_
_publ_author_name
T.A.Lowes
B.D.Ward
R.A.Whannel
S.R.Dubberley,
P.Mountford

_journal_issue 1
_journal_name_full 'Chemical Communications'
_journal_paper_doi 10.1039/b412381f
_journal_year 2005
_chemical_compound_source
;
?
;
_chemical_formula_moiety ' C27 H47 N3 Si2 Zr1 '
_chemical_formula_sum 'C27 H47 N3 Si2 Zr'
_chemical_formula_weight 561.09
_chemical_name_systematic
;
[Zr{MeN(CH2CH2CH2NSiMe3)2}(CH2Ph)2]
;
_space_group_IT_number 33
_symmetry_cell_setting orthorhombic
_symmetry_space_group_name_Hall 'P 2c -2n'
_symmetry_space_group_name_H-M 'P n a 21'
_atom_sites_solution_hydrogens geom
_atom_sites_solution_primary direct
_audit_creation_method CRYSTALS
_cell_angle_alpha 90.00
_cell_angle_beta 90.00
_cell_angle_gamma 90.00
_cell_formula_units_Z 4
_cell_length_a 20.9927(4)
_cell_length_b 12.0115(2)
_cell_length_c 12.1022(2)
_cell_measurement_reflns_used 3762
_cell_measurement_temperature 150
_cell_measurement_theta_max 27.485
_cell_measurement_theta_min 2.910
_cell_volume 3051.6(1)
_computing_cell_refinement
;
KappaCCD software 'DENZO' (Otwinowski & Minor, 1996)
;
_computing_data_collection
;
KappaCCD software 'Collect' (Nonius, 2000)
;
_computing_data_reduction
;
KappaCCD software 'DENZO' (Otwinowski & Minor, 1996)
;
_computing_molecular_graphics 'CAMERON (Watkin, Prout and Pearce, 1996)'
_computing_publication_material
;
CRYSTALS Issue 10 (Watkin et al., 1996)
;
_computing_structure_refinement
;
CRYSTALS Issue 10 (Watkin et al., 1996)
;
_computing_structure_solution 'SIR92 (Altomare, et al., 1994)'
_diffrn_ambient_temperature 150
_diffrn_measurement_device_type 'Nonius KappaCCD'
_diffrn_measurement_method CCD
_diffrn_radiation_type 'Mo K\a'
_diffrn_radiation_wavelength 0.71073
_diffrn_reflns_av_R_equivalents 0.00
_diffrn_reflns_limit_h_max 27
_diffrn_reflns_limit_h_min -27
_diffrn_reflns_limit_k_max 15
_diffrn_reflns_limit_k_min -15
_diffrn_reflns_limit_l_max 15
_diffrn_reflns_limit_l_min -15
_diffrn_reflns_number 6952
_diffrn_reflns_theta_max 27.48
_diffrn_reflns_theta_min 2.910
_diffrn_standards_decay_% 'not measured'
_diffrn_standards_interval_count 'not measured'
_diffrn_standards_interval_time 'not measured'
_diffrn_standards_number 'not measured'
_exptl_absorpt_coefficient_mu 0.46
_exptl_absorpt_correction_T_max 0.912
_exptl_absorpt_correction_T_min 0.871
_exptl_absorpt_correction_type multi-scan
_exptl_crystal_colour yellow
_exptl_crystal_density_diffrn 1.22
_exptl_crystal_density_meas ?
_exptl_crystal_density_method .
_exptl_crystal_description block
_exptl_crystal_F_000 1180.68
_exptl_crystal_size_max 0.70
_exptl_crystal_size_mid 0.30
_exptl_crystal_size_min 0.20
_refine_diff_density_max 0.39
_refine_diff_density_min -0.55
_refine_ls_abs_structure_details Flack
_refine_ls_abs_structure_Flack 0.50(3)
_refine_ls_extinction_coef 147(11)
_refine_ls_extinction_method 'Larson 1970 Crystallographic Computing eq 22'
_refine_ls_goodness_of_fit_ref 1.0850
_refine_ls_hydrogen_treatment 'riding model'
_refine_ls_matrix_type full
_refine_ls_number_parameters 299
_refine_ls_number_reflns 5525
_refine_ls_number_restraints 0
_refine_ls_R_factor_gt 0.0273
_refine_ls_shift/su_max 0.003
_refine_ls_structure_factor_coef F
_refine_ls_weighting_details
;
Chebychev polynomial with 3 parameters, Carruthers & Watkin , 1979,
0.278    -.195E-010.146E-01
;
_refine_ls_weighting_scheme calc
_refine_ls_wR_factor_ref 0.0262
_reflns_limit_h_max 27
_reflns_limit_h_min 0
_reflns_limit_k_max 15
_reflns_limit_k_min 0
_reflns_limit_l_max 15
_reflns_limit_l_min -15
_reflns_number_gt 5525
_reflns_number_total 6677
_reflns_threshold_expression >3.00\s(I)
_cod_data_source_file b412381f.txt
_cod_depositor_comments
;
The following automatic conversions were performed:
'_symmetry_cell_setting' value 'Orthorhombic ' changed to 'orthorhombic'
according to '/home/saulius/struct/CIF-dictionaries/cif_core.dic'
dictionary named 'cif_core.dic' version 2.4.1 from 2010-06-29.

Automatic conversion script
Id: cif_fix_enum 1527 2010-12-29 10:47:43Z saulius 

The following automatic conversions were performed:

'_atom_sites_solution_primary' value 'direct methods' was changed to
'direct'.

'_atom_sites_solution_hydrogens' value 'geometric' was changed to
'geom'.

Automatic conversion script
Id: cif_fix_values 6452 2018-10-05 10:23:21Z andrius 
;
_cod_original_sg_symbol_H-M 'P n a 21 '
_cod_original_formula_sum ' C27 H47 N3 Si2 Zr1 '
_cod_database_code 7101109

loop_
_symmetry_equiv_pos_as_xyz
x,y,z
-x+1/2,y+1/2,z+1/2
x+1/2,-y+1/2,z
-x,-y,z+1/2

loop_
_atom_site_label
_atom_site_fract_x
_atom_site_fract_y
_atom_site_fract_z
_atom_site_U_iso_or_equiv
_atom_site_occupancy
_atom_site_adp_type
Zr1 0.704657(9) 0.164395(16) 0.97003(4) 0.0159 1.0000 Uani
N1 0.78487(9) 0.07643(17) 0.93267(17) 0.0210 1.0000 Uani
N2 0.6676(1) -0.02208(18) 1.03982(17) 0.0219 1.0000 Uani
N3 0.62807(9) 0.14207(17) 0.86694(17) 0.0194 1.0000 Uani
Si1 0.86326(3) 0.09635(5) 0.9743(1) 0.0252 1.0000 Uani
Si2 0.61337(3) 0.13186(6) 0.72673(7) 0.0205 1.0000 Uani
C1 0.77364(13) -0.0173(2) 0.8540(2) 0.0239 1.0000 Uani
C2 0.74552(13) -0.1197(2) 0.9093(2) 0.0263 1.0000 Uani
C3 0.67743(12) -0.1065(2) 0.9502(2) 0.0243 1.0000 Uani
C4 0.59876(13) -0.0220(2) 1.0706(2) 0.0280 1.0000 Uani
C5 0.55429(11) 0.0265(2) 0.9837(3) 0.0300 1.0000 Uani
C6 0.57424(12) 0.1435(2) 0.9459(2) 0.0259 1.0000 Uani
C7 0.91180(15) 0.1498(3) 0.8573(3) 0.0522 1.0000 Uani
C8 0.86541(16) 0.1975(3) 1.0905(3) 0.0491 1.0000 Uani
C9 0.90060(14) -0.0344(3) 1.0251(3) 0.0381 1.0000 Uani
C10 0.70355(15) -0.0581(2) 1.1391(2) 0.0284 1.0000 Uani
C11 0.60565(15) -0.0150(2) 0.6760(2) 0.0327 1.0000 Uani
C12 0.68130(13) 0.1968(2) 0.6515(2) 0.0274 1.0000 Uani
C13 0.53822(13) 0.2062(3) 0.6895(2) 0.0312 1.0000 Uani
C14 0.69954(12) 0.2255(2) 1.1516(2) 0.0221 1.0000 Uani
C15 0.64027(13) 0.2350(2) 1.2178(2) 0.0234 1.0000 Uani
C16 0.59212(13) 0.3114(2) 1.1891(2) 0.0293 1.0000 Uani
C17 0.53465(14) 0.3148(3) 1.2454(3) 0.0365 1.0000 Uani
C18 0.52307(16) 0.2423(3) 1.3327(3) 0.0422 1.0000 Uani
C19 0.57051(16) 0.1694(3) 1.3646(2) 0.0387 1.0000 Uani
C20 0.62839(14) 0.1666(2) 1.3089(2) 0.0304 1.0000 Uani
C21 0.73565(12) 0.3398(2) 0.9087(2) 0.0236 1.0000 Uani
C22 0.68907(12) 0.4279(2) 0.9404(2) 0.0223 1.0000 Uani
C23 0.70136(14) 0.5019(2) 1.0268(2) 0.0297 1.0000 Uani
C24 0.65666(15) 0.5781(2) 1.0635(3) 0.0344 1.0000 Uani
C25 0.59720(15) 0.5840(3) 1.0133(3) 0.0379 1.0000 Uani
C26 0.58429(15) 0.5136(3) 0.9255(3) 0.0376 1.0000 Uani
C27 0.62914(14) 0.4363(2) 0.8899(2) 0.0311 1.0000 Uani
H11 0.81490 -0.0376 0.8180 0.0300 1.0000 Uiso
H12 0.74276 0.0085 0.7965 0.0300 1.0000 Uiso
H21 0.77300 -0.1378 0.9744 0.0336 1.0000 Uiso
H22 0.74670 -0.1829 0.8555 0.0336 1.0000 Uiso
H31 0.66256 -0.1802 0.9787 0.0305 1.0000 Uiso
H32 0.65067 -0.0840 0.8856 0.0305 1.0000 Uiso
H41 0.59376 0.0237 1.1391 0.0378 1.0000 Uiso
H42 0.58550 -0.1005 1.0860 0.0378 1.0000 Uiso
H51 0.51016 0.0296 1.0146 0.0379 1.0000 Uiso
H52 0.55493 -0.0241 0.9180 0.0379 1.0000 Uiso
H61 0.58689 0.1878 1.0123 0.0322 1.0000 Uiso
H62 0.53693 0.1797 0.9092 0.0322 1.0000 Uiso
H71 0.95689 0.1611 0.8815 0.0650 1.0000 Uiso
H72 0.89370 0.2223 0.8314 0.0650 1.0000 Uiso
H73 0.91055 0.0946 0.7956 0.0650 1.0000 Uiso
H81 0.91055 0.2089 1.1144 0.0623 1.0000 Uiso
H82 0.84001 0.1675 1.1538 0.0623 1.0000 Uiso
H83 0.84693 0.2701 1.0660 0.0623 1.0000 Uiso
H91 0.94557 -0.0197 1.0481 0.0483 1.0000 Uiso
H92 0.87582 -0.0628 1.0897 0.0483 1.0000 Uiso
H93 0.90013 -0.0913 0.9647 0.0483 1.0000 Uiso
H101 0.69738 -0.0021 1.1992 0.0372 1.0000 Uiso
H102 0.74984 -0.0632 1.1202 0.0372 1.0000 Uiso
H103 0.68800 -0.1325 1.1646 0.0372 1.0000 Uiso
H111 0.59727 -0.0147 0.5947 0.0392 1.0000 Uiso
H112 0.64587 -0.0568 0.6914 0.0392 1.0000 Uiso
H113 0.56935 -0.0517 0.7152 0.0392 1.0000 Uiso
H121 0.67369 0.1917 0.5701 0.0343 1.0000 Uiso
H122 0.72164 0.1569 0.6706 0.0343 1.0000 Uiso
H123 0.68501 0.2768 0.6734 0.0343 1.0000 Uiso
H131 0.53043 0.1995 0.6083 0.0380 1.0000 Uiso
H132 0.54201 0.2866 0.7099 0.0380 1.0000 Uiso
H133 0.50188 0.1721 0.7308 0.0380 1.0000 Uiso
H141 0.72810 0.1746 1.1942 0.0310 1.0000 Uiso
H142 0.71816 0.3022 1.1509 0.0310 1.0000 Uiso
H161 0.59988 0.3656 1.1279 0.0365 1.0000 Uiso
H171 0.50061 0.3680 1.2220 0.0448 1.0000 Uiso
H181 0.48135 0.2434 1.3726 0.0502 1.0000 Uiso
H191 0.56298 0.1184 1.4287 0.0480 1.0000 Uiso
H201 0.66206 0.1136 1.3344 0.0396 1.0000 Uiso
H211 0.77798 0.3586 0.9417 0.0321 1.0000 Uiso
H212 0.73938 0.3382 0.8264 0.0321 1.0000 Uiso
H231 0.74374 0.4989 1.0644 0.0373 1.0000 Uiso
H241 0.66729 0.6295 1.1258 0.0425 1.0000 Uiso
H251 0.56466 0.6389 1.0393 0.0465 1.0000 Uiso
H261 0.54194 0.5170 0.8878 0.0470 1.0000 Uiso
H271 0.61861 0.3855 0.8270 0.0370 1.0000 Uiso

loop_
_atom_site_aniso_label
_atom_site_aniso_U_11
_atom_site_aniso_U_22
_atom_site_aniso_U_33
_atom_site_aniso_U_23
_atom_site_aniso_U_13
_atom_site_aniso_U_12
Zr1 0.01508(8) 0.01600(9) 0.01672(9) -0.00104(14) 0.00047(13) -0.00046(8)
N1 0.017(1) 0.019(1) 0.0272(11) -0.0039(8) 0.0019(8) 0.0003(8)
N2 0.0244(11) 0.0220(11) 0.0192(11) -0.0008(8) 0.0022(8) -0.0021(9)
N3 0.017(1) 0.0205(11) 0.021(1) -0.0026(8) -0.0010(8) -0.0004(8)
Si1 0.0168(3) 0.0235(3) 0.0354(4) 0.0006(5) -0.0001(5) -0.0013(2)
Si2 0.0203(3) 0.0221(3) 0.0192(3) -0.0031(3) -0.0019(3) 0.0011(3)
C1 0.0251(13) 0.0219(13) 0.0248(13) -0.004(1) 0.003(1) 0.001(1)
C2 0.0312(14) 0.0202(13) 0.0275(14) -0.005(1) 0.0013(11) 0.0011(11)
C3 0.0297(12) 0.0199(11) 0.0232(17) -0.003(1) 0.003(1) -0.0063(9)
C4 0.0263(14) 0.0277(14) 0.0298(14) -0.0011(11) 0.0092(11) -0.0077(11)
C5 0.017(1) 0.0430(15) 0.0296(18) -0.0072(14) 0.0077(12) -0.007(1)
C6 0.0187(11) 0.0357(15) 0.0234(17) -0.007(1) 0.0013(9) 0.002(1)
C7 0.0265(16) 0.068(3) 0.062(2) 0.022(2) 0.0017(15) -0.0162(16)
C8 0.0335(17) 0.0448(19) 0.069(2) -0.0230(18) -0.0191(16) 0.0081(15)
C9 0.0253(15) 0.0338(17) 0.055(2) 0.0032(15) -0.0010(14) 0.0061(12)
C10 0.0397(15) 0.0236(13) 0.0219(12) 0.005(1) 0.0002(12) 0.0008(12)
C11 0.0408(17) 0.0303(15) 0.0271(14) -0.0087(12) -0.0050(12) -0.0026(13)
C12 0.0300(14) 0.0282(14) 0.0241(13) -0.0018(11) 0.0026(11) 0.0017(11)
C13 0.0253(14) 0.0439(16) 0.0245(14) -0.0050(12) -0.0035(11) 0.0054(12)
C14 0.0237(12) 0.0235(12) 0.0190(11) -0.0034(9) -0.000(1) 0.0002(11)
C15 0.0285(13) 0.0222(12) 0.0195(12) -0.007(1) 0.0013(11) -0.006(1)
C16 0.0307(14) 0.0294(15) 0.0277(14) -0.0100(11) -0.0007(11) 0.0000(11)
C17 0.0279(15) 0.0387(17) 0.0430(18) -0.0178(14) 0.0005(13) 0.0016(12)
C18 0.0371(17) 0.0474(19) 0.0422(19) -0.0183(15) 0.0161(14) -0.0119(15)
C19 0.0526(19) 0.0387(16) 0.0249(14) -0.0088(13) 0.0147(13) -0.0149(15)
C20 0.0427(17) 0.0306(14) 0.0179(12) -0.0053(12) 0.0032(11) -0.0049(13)
C21 0.0262(13) 0.0199(12) 0.0247(13) 0.001(1) 0.001(1) -0.0043(11)
C22 0.0263(13) 0.0153(12) 0.0253(15) 0.0054(9) -0.0016(9) -0.0040(9)
C23 0.0259(13) 0.0199(13) 0.0432(16) -0.0011(12) -0.0068(13) -0.0009(12)
C24 0.0375(16) 0.0219(14) 0.0439(17) -0.0049(13) -0.0026(13) 0.0003(12)
C25 0.0336(16) 0.0260(15) 0.0540(18) 0.0006(13) -0.0010(13) 0.0070(13)
C26 0.0308(16) 0.0311(16) 0.0509(18) 0.0055(14) -0.0135(13) 0.0023(13)
C27 0.0341(16) 0.0251(14) 0.0340(15) 0.0030(12) -0.0095(12) 0.0015(12)

loop_
_atom_type_symbol
_atom_type_scat_dispersion_real
_atom_type_scat_dispersion_imag
_atom_type_scat_Cromer_Mann_a1
_atom_type_scat_Cromer_Mann_b1
_atom_type_scat_Cromer_Mann_a2
_atom_type_scat_Cromer_Mann_b2
_atom_type_scat_Cromer_Mann_a3
_atom_type_scat_Cromer_Mann_b3
_atom_type_scat_Cromer_Mann_a4
_atom_type_scat_Cromer_Mann_b4
_atom_type_scat_Cromer_Mann_c
_atom_type_scat_source
'C   ' 0.0020 0.0020 2.3100 20.8439 1.0200 10.2075 1.5886 0.5687 0.8650 51.6512 0.2156 International_Tables_Vol_IV_Table_2.2B
'H   ' 0.0000 0.0000 0.4930 10.5109 0.3229 26.1257 0.1402 3.1424 0.0408 57.7997 0.0030 International_Tables_Vol_IV_Table_2.2B
'N   ' 0.0040 0.0030 12.2126 0.0057 3.1322 9.8933 2.0125 28.9975 1.1663 0.5826 -11.5290 International_Tables_Vol_IV_Table_2.2B
'Si  ' 0.0720 0.0710 6.2915 2.4386 3.0353 32.3337 1.9891 0.6785 1.5410 81.6937 1.1407 International_Tables_Vol_IV_Table_2.2B
'Zr  ' -2.9650 0.5600 17.8765 1.2762 10.9480 11.9160 5.4173 0.1176 3.6572 87.6627 2.0693 International_Tables_Vol_IV_Table_2.2B

loop_
_geom_angle_atom_site_label_1
_geom_angle_atom_site_label_2
_geom_angle_atom_site_label_3
_geom_angle
_geom_angle_publ_flag
N1 Zr1 N2 82.45(8) yes
N1 Zr1 N3 116.39(8) yes
N2 Zr1 N3 81.11(7) yes
N1 Zr1 C14 114.36(9) yes
N2 Zr1 C14 87.11(8) yes
N3 Zr1 C14 125.52(9) yes
N1 Zr1 C21 99.65(9) yes
N2 Zr1 C21 177.86(8) yes
N3 Zr1 C21 98.25(9) yes
C14 Zr1 C21 91.62(9) yes
Zr1 N1 Si1 130.28(11) yes
Zr1 N1 C1 113.68(15) yes
Si1 N1 C1 116.01(16) yes
Zr1 N2 C3 108.45(14) yes
Zr1 N2 C4 112.51(16) yes
C3 N2 C4 108.33(19) yes
Zr1 N2 C10 111.95(15) yes
C3 N2 C10 108.6(2) yes
C4 N2 C10 106.9(2) yes
Zr1 N3 Si2 138.21(12) yes
Zr1 N3 C6 101.79(15) yes
Si2 N3 C6 119.87(16) yes
N1 Si1 C7 110.21(14) yes
N1 Si1 C8 109.43(13) yes
C7 Si1 C8 109.70(19) yes
N1 Si1 C9 112.24(12) yes
C7 Si1 C9 108.20(16) yes
C8 Si1 C9 106.99(17) yes
N3 Si2 C11 113.79(12) yes
N3 Si2 C12 108.25(11) yes
C11 Si2 C12 107.47(13) yes
N3 Si2 C13 110.70(11) yes
C11 Si2 C13 107.33(14) yes
C12 Si2 C13 109.18(13) yes
N1 C1 C2 113.0(2) yes
C1 C2 C3 115.1(2) yes
N2 C3 C2 115.8(2) yes
N2 C4 C5 114.9(2) yes
C4 C5 C6 112.9(2) yes
N3 C6 C5 113.0(2) yes
Zr1 C14 C15 125.04(17) yes
C14 C15 C16 121.3(2) yes
C14 C15 C20 122.0(2) yes
C16 C15 C20 116.7(3) yes
C15 C16 C17 121.5(3) yes
C16 C17 C18 120.5(3) yes
C17 C18 C19 118.9(3) yes
C18 C19 C20 120.6(3) yes
C15 C20 C19 121.6(3) yes
Zr1 C21 C22 112.15(16) yes
C21 C22 C23 121.5(2) yes
C21 C22 C27 121.9(2) yes
C23 C22 C27 116.5(2) yes
C22 C23 C24 122.4(3) yes
C23 C24 C25 120.2(3) yes
C24 C25 C26 118.7(3) yes
C25 C26 C27 120.9(3) yes
C22 C27 C26 121.4(3) yes

loop_
_geom_bond_atom_site_label_1
_geom_bond_atom_site_label_2
_geom_bond_distance
_geom_bond_publ_flag
Zr1 N1 2.039(2) yes
Zr1 N2 2.517(2) yes
Zr1 N3 2.053(2) yes
Zr1 C14 2.319(2) yes
Zr1 C21 2.327(3) yes
N1 Si1 1.738(2) yes
N1 C1 1.493(3) yes
N2 C3 1.499(3) yes
N2 C4 1.492(3) yes
N2 C10 1.483(3) yes
N3 Si2 1.729(2) yes
N3 C6 1.480(3) yes
Si1 C7 1.859(3) yes
Si1 C8 1.858(3) yes
Si1 C9 1.860(3) yes
Si2 C11 1.874(3) yes
Si2 C12 1.863(3) yes
Si2 C13 1.868(3) yes
C1 C2 1.520(4) yes
C2 C3 1.521(4) yes
C4 C5 1.522(4) yes
C5 C6 1.536(4) yes
C14 C15 1.484(4) yes
C15 C16 1.408(4) yes
C15 C20 1.398(4) yes
C16 C17 1.386(4) yes
C17 C18 1.390(5) yes
C18 C19 1.381(5) yes
C19 C20 1.390(4) yes
C21 C22 1.490(4) yes
C22 C23 1.396(4) yes
C22 C27 1.402(4) yes
C23 C24 1.384(4) yes
C24 C25 1.390(4) yes
C25 C26 1.384(4) yes
C26 C27 1.391(4) yes
